data_7219909
loop_
_publ_author_name
'Lodinsk\'y, Jakub'
'Vinkl\'arek, Jarom\'ir'
'Dost\'al, Libor'
'R\%u\<zi\<ckov\'a, Zde\<nka'
'Honz\'i\<cek, Jan'

_publ_section_title
;
 Stabilization of \h3-indenyl compounds by sterically demanding
 N,N-chelating ligands in the molybdenum coordination sphere
;
_journal_issue 34
_journal_name_full 'RSC Adv.'
_journal_page_first 27140
_journal_paper_doi 10.1039/C5RA01450F
_journal_volume 5
_journal_year 2015
_chemical_formula_moiety 'C17 H15 Cl Mo N2 O2'
_chemical_formula_sum 'C17 H15 Cl Mo N2 O2'
_chemical_formula_weight 410.70
_chemical_name_systematic
; 
 ? 
;
_space_group_IT_number 14
_symmetry_cell_setting monoclinic
_symmetry_space_group_name_Hall '-P 2ybc'
_symmetry_space_group_name_H-M 'P 1 21/c 1'
_atom_sites_solution_hydrogens geom
_atom_sites_solution_primary direct
_atom_sites_solution_secondary difmap
_audit_creation_method SHELXL-97
_audit_update_record
;
2015-01-21 deposited with the CCDC.
2015-03-11 downloaded from the CCDC.
;
_cell_angle_alpha 90
_cell_angle_beta 125.627(4)
_cell_angle_gamma 90
_cell_formula_units_Z 4
_cell_length_a 9.3460(5)
_cell_length_b 15.9460(6)
_cell_length_c 13.3571(7)
_cell_measurement_reflns_used 10921
_cell_measurement_temperature 150(1)
_cell_measurement_theta_max 27.5
_cell_measurement_theta_min 1
_cell_volume 1618.03(16)
_computing_cell_refinement 'COLLECT and DENZO'
_computing_data_collection 'COLLECT (Hooft, 1998) and DENZO (Otwinowski & Minor, 1997)'
_computing_data_reduction 'COLLECT and DENZO'
_computing_molecular_graphics 'PLATON (Spek, 2003)'
_computing_publication_material 'SHELXL-97 (Sheldrick, 2008)'
_computing_structure_refinement 'SHELXL-97 (Sheldrick, 1997)'
_computing_structure_solution 'SIR92 (Altomare et al., 1994)'
_diffrn_ambient_temperature 150(1)
_diffrn_detector_area_resol_mean 9.091
_diffrn_measured_fraction_theta_full 0.983
_diffrn_measured_fraction_theta_max 0.983
_diffrn_measurement_device_type 'Bruker Nonius KappaCCD area detector'
_diffrn_measurement_method '\f and \w scans to fill the Ewald sphere'
_diffrn_radiation_monochromator graphite
_diffrn_radiation_source 'fine-focus sealed tube'
_diffrn_radiation_type MoK\a
_diffrn_radiation_wavelength 0.71073
_diffrn_reflns_av_R_equivalents 0.0257
_diffrn_reflns_av_sigmaI/netI 0.0229
_diffrn_reflns_limit_h_max 12
_diffrn_reflns_limit_h_min -11
_diffrn_reflns_limit_k_max 20
_diffrn_reflns_limit_k_min -19
_diffrn_reflns_limit_l_max 16
_diffrn_reflns_limit_l_min -17
_diffrn_reflns_number 10865
_diffrn_reflns_theta_full 27.49
_diffrn_reflns_theta_max 27.49
_diffrn_reflns_theta_min 2.55
_diffrn_standards_number 0
_exptl_absorpt_coefficient_mu 0.986
_exptl_absorpt_correction_T_max 0.933
_exptl_absorpt_correction_T_min 0.673
_exptl_absorpt_correction_type integration
_exptl_absorpt_process_details
;
Gaussian integration (Coppens, 1970)
;
_exptl_crystal_colour black
_exptl_crystal_density_diffrn 1.686
_exptl_crystal_density_method 'not measured'
_exptl_crystal_description plate
_exptl_crystal_F_000 824
_exptl_crystal_size_max 0.54
_exptl_crystal_size_mid 0.50
_exptl_crystal_size_min 0.09
_refine_diff_density_max 0.428
_refine_diff_density_min -0.674
_refine_diff_density_rms 0.084
_refine_ls_extinction_method none
_refine_ls_goodness_of_fit_ref 1.143
_refine_ls_hydrogen_treatment constr
_refine_ls_matrix_type full
_refine_ls_number_parameters 208
_refine_ls_number_reflns 3644
_refine_ls_number_restraints 0
_refine_ls_restrained_S_all 1.143
_refine_ls_R_factor_all 0.0275
_refine_ls_R_factor_gt 0.0216
_refine_ls_shift/su_max 0.001
_refine_ls_shift/su_mean 0.000
_refine_ls_structure_factor_coef Fsqd
_refine_ls_weighting_details 'calc w=1/[\s^2^(Fo^2^)+(0.0188P)^2^+1.2953P] where P=(Fo^2^+2Fc^2^)/3'
_refine_ls_weighting_scheme calc
_refine_ls_wR_factor_gt 0.0501
_refine_ls_wR_factor_ref 0.0551
_reflns_number_gt 3275
_reflns_number_total 3644
_reflns_threshold_expression >2sigma(I)
_cod_data_source_file c5ra01450f1.cif
_cod_data_source_block shelxl
_cod_original_sg_symbol_H-M 'P 21/c'
_cod_database_code 7219909

loop_
_symmetry_equiv_pos_as_xyz
'x, y, z'
'-x, y+1/2, -z+1/2'
'-x, -y, -z'
'x, -y-1/2, z-1/2'

loop_
_atom_site_label
_atom_site_type_symbol
_atom_site_fract_x
_atom_site_fract_y
_atom_site_fract_z
_atom_site_U_iso_or_equiv
_atom_site_adp_type
_atom_site_occupancy
_atom_site_symmetry_multiplicity
_atom_site_calc_flag
_atom_site_refinement_flags
Mo1 Mo 0.490637(19) 0.236370(10) 0.013347(14) 0.01521(6) Uani 1 1 d .
Cl1 Cl 0.68248(6) 0.30372(3) 0.22015(4) 0.02132(10) Uani 1 1 d .
N1 N 0.5713(2) 0.34761(10) -0.04642(14) 0.0167(3) Uani 1 1 d .
N2 N 0.75855(19) 0.20713(10) 0.05421(13) 0.0158(3) Uani 1 1 d .
O1 O 0.1674(2) 0.30470(11) -0.00118(16) 0.0369(4) Uani 1 1 d .
C9 C 0.8250(2) 0.26465(11) 0.02562(16) 0.0171(4) Uani 1 1 d .
H9 H 0.9341 0.2564 0.0400 0.021 Uiso 1 1 d R
C2 C 0.3828(3) 0.18765(14) -0.17327(18) 0.0270(4) Uani 1 1 d .
H2 H 0.4454 0.1997 -0.2058 0.032 Uiso 1 1 d R
C17 C 0.4402(3) 0.14600(14) 0.08790(19) 0.0268(4) Uani 1 1 d .
C15 C 0.9657(3) 0.09843(12) 0.08081(18) 0.0217(4) Uani 1 1 d .
H15 H 0.9696 0.1227 0.0191 0.026 Uiso 1 1 d R
C5 C 0.7991(3) 0.40812(12) -0.05514(17) 0.0202(4) Uani 1 1 d .
H5 H 0.9082 0.4027 -0.0415 0.024 Uiso 1 1 d R
C16 C 0.2856(3) 0.28043(13) 0.00116(18) 0.0228(4) Uani 1 1 d .
C14 C 1.0663(3) 0.02786(13) 0.14279(19) 0.0246(4) Uani 1 1 d .
H14 H 1.1359 0.0043 0.1213 0.029 Uiso 1 1 d R
O2 O 0.4003(2) 0.09510(12) 0.12837(17) 0.0453(5) Uani 1 1 d .
C7 C 0.5430(3) 0.48780(12) -0.12025(18) 0.0227(4) Uani 1 1 d .
H7 H 0.4765 0.5367 -0.1515 0.027 Uiso 1 1 d R
C4 C 0.7293(2) 0.34254(11) -0.02836(16) 0.0170(3) Uani 1 1 d .
C6 C 0.7039(3) 0.48215(12) -0.10218(18) 0.0224(4) Uani 1 1 d .
H6 H 0.7477 0.5270 -0.1212 0.027 Uiso 1 1 d R
C10 C 0.8612(2) 0.13331(11) 0.11282(16) 0.0168(3) Uani 1 1 d .
C11 C 0.8584(2) 0.09793(12) 0.20656(18) 0.0211(4) Uani 1 1 d .
H11 H 0.7895 0.1214 0.2287 0.025 Uiso 1 1 d R
C8 C 0.4814(3) 0.41941(12) -0.09199(17) 0.0208(4) Uani 1 1 d .
H8 H 0.3725 0.4237 -0.1050 0.025 Uiso 1 1 d R
C3 C 0.4164(3) 0.11511(14) -0.1032(2) 0.0312(5) Uani 1 1 d .
H3A H 0.5128 0.0799 -0.0862 0.037 Uiso 1 1 d R
H3B H 0.3152 0.0841 -0.1202 0.037 Uiso 1 1 d R
C12 C 0.9593(3) 0.02749(13) 0.26736(18) 0.0237(4) Uani 1 1 d .
H12 H 0.9573 0.0037 0.3301 0.028 Uiso 1 1 d R
C13 C 1.0619(3) -0.00839(12) 0.23523(19) 0.0240(4) Uani 1 1 d .
H13 H 1.1277 -0.0562 0.2756 0.029 Uiso 1 1 d R
C1 C 0.2490(3) 0.24019(14) -0.19174(19) 0.0283(5) Uani 1 1 d .
H1A H 0.1418 0.2135 -0.2121 0.034 Uiso 1 1 d R
H1B H 0.2294 0.2919 -0.2363 0.034 Uiso 1 1 d R

loop_
_atom_site_aniso_label
_atom_site_aniso_U_11
_atom_site_aniso_U_22
_atom_site_aniso_U_33
_atom_site_aniso_U_23
_atom_site_aniso_U_13
_atom_site_aniso_U_12
Mo1 0.01191(8) 0.01785(9) 0.01483(8) 0.00258(5) 0.00720(7) 0.00120(5)
Cl1 0.0235(2) 0.0220(2) 0.0184(2) -0.00112(16) 0.01213(18) -0.00007(17)
N1 0.0164(7) 0.0186(8) 0.0149(7) 0.0020(6) 0.0090(6) 0.0024(6)
N2 0.0143(7) 0.0174(7) 0.0138(7) -0.0005(6) 0.0072(6) 0.0013(6)
O1 0.0260(8) 0.0486(10) 0.0425(10) 0.0070(8) 0.0236(8) 0.0109(7)
C9 0.0150(8) 0.0216(9) 0.0156(8) -0.0003(7) 0.0093(7) 0.0009(7)
C2 0.0232(10) 0.0376(12) 0.0167(9) -0.0066(8) 0.0097(8) -0.0059(8)
C17 0.0176(9) 0.0315(11) 0.0250(10) 0.0068(8) 0.0088(8) 0.0015(8)
C15 0.0239(9) 0.0216(10) 0.0205(9) -0.0021(7) 0.0135(8) 0.0000(7)
C5 0.0193(9) 0.0244(10) 0.0188(9) -0.0012(7) 0.0121(8) -0.0015(7)
C16 0.0176(9) 0.0278(10) 0.0217(9) 0.0063(8) 0.0107(8) 0.0024(7)
C14 0.0218(10) 0.0237(10) 0.0263(10) -0.0061(8) 0.0129(9) 0.0024(8)
O2 0.0367(9) 0.0495(11) 0.0454(10) 0.0230(8) 0.0215(8) -0.0053(8)
C7 0.0286(10) 0.0183(9) 0.0204(9) 0.0026(7) 0.0138(9) 0.0053(7)
C4 0.0167(8) 0.0195(9) 0.0129(8) 0.0005(6) 0.0077(7) 0.0011(7)
C6 0.0283(10) 0.0190(9) 0.0228(10) 0.0010(7) 0.0165(9) -0.0022(7)
C10 0.0140(8) 0.0169(9) 0.0168(8) -0.0005(7) 0.0074(7) 0.0007(6)
C11 0.0186(9) 0.0241(10) 0.0218(9) 0.0036(7) 0.0125(8) 0.0050(7)
C8 0.0225(9) 0.0235(10) 0.0187(9) 0.0026(7) 0.0132(8) 0.0049(7)
C3 0.0262(11) 0.0265(11) 0.0300(11) -0.0083(9) 0.0101(9) -0.0050(8)
C12 0.0224(9) 0.0242(10) 0.0230(10) 0.0059(8) 0.0123(8) 0.0034(8)
C13 0.0203(9) 0.0189(9) 0.0238(10) 0.0009(7) 0.0078(8) 0.0040(7)
C1 0.0192(10) 0.0369(12) 0.0170(9) 0.0028(8) 0.0037(8) -0.0024(8)

loop_
_atom_type_symbol
_atom_type_description
_atom_type_scat_dispersion_real
_atom_type_scat_dispersion_imag
_atom_type_scat_source
C C 0.0033 0.0016 'International Tables Vol C Tables 4.2.6.8 and 6.1.1.4'
H H 0.0000 0.0000 'International Tables Vol C Tables 4.2.6.8 and 6.1.1.4'
O O 0.0106 0.0060 'International Tables Vol C Tables 4.2.6.8 and 6.1.1.4'
N N 0.0061 0.0033 'International Tables Vol C Tables 4.2.6.8 and 6.1.1.4'
Cl Cl 0.1484 0.1585 'International Tables Vol C Tables 4.2.6.8 and 6.1.1.4'
Mo Mo -1.6832 0.6857 'International Tables Vol C Tables 4.2.6.8 and 6.1.1.4'

loop_
_exptl_crystal_face_index_h
_exptl_crystal_face_index_k
_exptl_crystal_face_index_l
_exptl_crystal_face_perp_dist
0 0 1 0.150
0 0 -1 0.128
0 -1 0 0.256
0 1 0 0.271
-1 0 -1 0.035
1 0 1 0.047
0 -1 1 0.220
0 -1 -1 0.183
0 1 1 0.184
0 1 -1 0.215

loop_
_geom_angle_atom_site_label_1
_geom_angle_atom_site_label_2
_geom_angle_atom_site_label_3
_geom_angle
C16 Mo1 C17 78.02(8)
C16 Mo1 C2 104.52(8)
C17 Mo1 C2 103.15(9)
C16 Mo1 N1 101.64(7)
C17 Mo1 N1 172.22(7)
C2 Mo1 N1 84.50(7)
C16 Mo1 N2 168.40(7)
C17 Mo1 N2 106.50(7)
C2 Mo1 N2 85.07(7)
N1 Mo1 N2 72.40(6)
C16 Mo1 C3 110.36(8)
C17 Mo1 C3 70.23(9)
C2 Mo1 C3 35.96(8)
N1 Mo1 C3 116.76(7)
N2 Mo1 C3 81.23(7)
C16 Mo1 C1 70.14(8)
C17 Mo1 C1 105.19(8)
C2 Mo1 C1 35.90(8)
N1 Mo1 C1 81.80(7)
N2 Mo1 C1 117.75(7)
C3 Mo1 C1 61.69(8)
C16 Mo1 Cl1 88.56(6)
C17 Mo1 Cl1 89.11(6)
C2 Mo1 Cl1 163.57(6)
N1 Mo1 Cl1 83.12(4)
N2 Mo1 Cl1 80.92(4)
C3 Mo1 Cl1 147.39(6)
C1 Mo1 Cl1 150.65(6)
C8 N1 C4 117.58(16)
C8 N1 Mo1 125.81(13)
C4 N1 Mo1 116.52(12)
C9 N2 C10 117.69(15)
C9 N2 Mo1 115.90(12)
C10 N2 Mo1 126.35(12)
N2 C9 C4 119.58(17)
N2 C9 H9 119.9
C4 C9 H9 120.5
C1 C2 C3 116.1(2)
C1 C2 Mo1 76.29(12)
C3 C2 Mo1 76.13(12)
C1 C2 H2 122.2
C3 C2 H2 121.6
Mo1 C2 H2 117.1
O2 C17 Mo1 175.71(18)
C14 C15 C10 119.58(18)
C14 C15 H15 120.3
C10 C15 H15 120.1
C4 C5 C6 118.99(18)
C4 C5 H5 120.5
C6 C5 H5 120.5
O1 C16 Mo1 176.98(18)
C13 C14 C15 120.54(18)
C13 C14 H14 119.7
C15 C14 H14 119.8
C6 C7 C8 118.98(18)
C6 C7 H7 120.5
C8 C7 H7 120.5
N1 C4 C5 122.56(17)
N1 C4 C9 115.59(16)
C5 C4 C9 121.81(17)
C7 C6 C5 118.70(18)
C7 C6 H6 120.6
C5 C6 H6 120.7
C11 C10 C15 120.05(17)
C11 C10 N2 118.03(16)
C15 C10 N2 121.90(17)
C12 C11 C10 119.65(18)
C12 C11 H11 120.1
C10 C11 H11 120.3
N1 C8 C7 123.20(18)
N1 C8 H8 118.5
C7 C8 H8 118.3
C2 C3 Mo1 67.91(12)
C2 C3 H3A 116.8
Mo1 C3 H3A 116.9
C2 C3 H3B 117.1
Mo1 C3 H3B 116.8
H3A C3 H3B 113.9
C13 C12 C11 120.81(19)
C13 C12 H12 119.6
C11 C12 H12 119.6
C12 C13 C14 119.35(18)
C12 C13 H13 120.2
C14 C13 H13 120.4
C2 C1 Mo1 67.81(11)
C2 C1 H1A 117.2
Mo1 C1 H1A 117.1
C2 C1 H1B 116.5
Mo1 C1 H1B 116.9
H1A C1 H1B 113.9

loop_
_geom_bond_atom_site_label_1
_geom_bond_atom_site_label_2
_geom_bond_distance
Mo1 C16 1.956(2)
Mo1 C17 1.959(2)
Mo1 C2 2.2149(19)
Mo1 N1 2.2479(15)
Mo1 N2 2.2787(15)
Mo1 C3 2.321(2)
Mo1 C1 2.324(2)
Mo1 Cl1 2.4957(5)
N1 C8 1.338(2)
N1 C4 1.353(2)
N2 C9 1.284(2)
N2 C10 1.429(2)
O1 C16 1.154(2)
C9 C4 1.453(2)
C9 H9 0.9300
C2 C1 1.403(3)
C2 C3 1.403(3)
C2 H2 0.9300
C17 O2 1.151(3)
C15 C14 1.389(3)
C15 C10 1.391(3)
C15 H15 0.9298
C5 C4 1.385(3)
C5 C6 1.389(3)
C5 H5 0.9300
C14 C13 1.386(3)
C14 H14 0.9299
C7 C6 1.381(3)
C7 C8 1.384(3)
C7 H7 0.9299
C6 H6 0.9301
C10 C11 1.387(3)
C11 C12 1.385(3)
C11 H11 0.9300
C8 H8 0.9300
C3 H3A 0.9700
C3 H3B 0.9700
C12 C13 1.382(3)
C12 H12 0.9299
C13 H13 0.9300
C1 H1A 0.9699
C1 H1B 0.9700
